data_7028690
loop_
_publ_author_name
'Moxey, Graeme J.'
'Ortu, Fabrizio'
'Goldney Sidley, Leon'
'Strandberg, Helen N.'
'Blake, Alexander J.'
'Lewis, William'
'Kays, Deborah L.'

_publ_section_title
;
 Synthesis and characterisation of magnesium complexes containing
 sterically demanding N,N'-bis(aryl)amidinate ligands.
;
_journal_issue 12
_journal_name_full 'Dalton transactions (Cambridge, England : 2003)'
_journal_page_first 4838
_journal_page_last 4846
_journal_paper_doi 10.1039/c3dt53234h
_journal_volume 43
_journal_year 2014
_chemical_formula_moiety 'C66 H86 Mg N4, C4 H8 O'
_chemical_formula_sum 'C70 H94 Mg N4 O'
_chemical_formula_weight 1031.80
_space_group_IT_number 14
_symmetry_cell_setting monoclinic
_symmetry_space_group_name_Hall '-P 2ybc'
_symmetry_space_group_name_H-M 'P 1 21/c 1'
_atom_sites_solution_hydrogens geom
_atom_sites_solution_primary direct
_atom_sites_solution_secondary difmap
_audit_creation_method SHELXL-97
_cell_angle_alpha 90.00
_cell_angle_beta 103.6657(13)
_cell_angle_gamma 90.00
_cell_formula_units_Z 4
_cell_length_a 18.2661(3)
_cell_length_b 18.2865(2)
_cell_length_c 19.1208(2)
_cell_measurement_reflns_used 12673
_cell_measurement_temperature 90(2)
_cell_measurement_theta_max 74.28
_cell_measurement_theta_min 3.39
_cell_volume 6205.98(14)
_computing_cell_refinement
;
CrysAlisPro, Agilent Technologies,
Version 1.171.35.19 (release 27-10-2011 CrysAlis171 .NET)
(compiled Oct 27 2011,15:02:11)
;
_computing_data_collection
;
CrysAlisPro, Agilent Technologies,
Version 1.171.35.19 (release 27-10-2011 CrysAlis171 .NET)
(compiled Oct 27 2011,15:02:11)
;
_computing_data_reduction
;
CrysAlisPro, Agilent Technologies,
Version 1.171.35.19 (release 27-10-2011 CrysAlis171 .NET)
(compiled Oct 27 2011,15:02:11)
;
_computing_molecular_graphics Olex2
_computing_publication_material 'enCIFer(Allen et al.,2004);PLATON(Spek,2003)'
_computing_structure_refinement 'SHELXL97 (Sheldrick, 2008)'
_computing_structure_solution 'SHELXS97 (Sheldrick, 2008) '
_diffrn_ambient_temperature 90(2)
_diffrn_detector_area_resol_mean 10.3613
_diffrn_measured_fraction_theta_full 0.974
_diffrn_measured_fraction_theta_max 0.974
_diffrn_measurement_device_type 'SuperNova, Single source at offset), Atlas'
_diffrn_measurement_method '\w scans'
_diffrn_radiation_monochromator mirror
_diffrn_radiation_source 'SuperNova (Cu) X-ray Source'
_diffrn_radiation_type 'Cu K\a'
_diffrn_radiation_wavelength 1.54184
_diffrn_reflns_av_R_equivalents 0.0361
_diffrn_reflns_av_sigmaI/netI 0.0398
_diffrn_reflns_limit_h_max 14
_diffrn_reflns_limit_h_min -22
_diffrn_reflns_limit_k_max 22
_diffrn_reflns_limit_k_min -21
_diffrn_reflns_limit_l_max 23
_diffrn_reflns_limit_l_min -19
_diffrn_reflns_number 29257
_diffrn_reflns_theta_full 74.45
_diffrn_reflns_theta_max 74.45
_diffrn_reflns_theta_min 3.39
_diffrn_standards_decay_% 0
_diffrn_standards_number 0
_exptl_absorpt_coefficient_mu 0.578
_exptl_absorpt_correction_T_max 1.298
_exptl_absorpt_correction_T_min 0.858
_exptl_absorpt_correction_type gaussian
_exptl_absorpt_process_details
;
CrysAlisPro, Agilent Technologies,
Version 1.171.35.19 (release 27-10-2011 CrysAlis171 .NET)
(compiled Oct 27 2011,15:02:11)
Numerical absorption correction based on gaussian integration over
            a multifaceted crystal model
;
_exptl_crystal_colour colourless
_exptl_crystal_density_diffrn 1.104
_exptl_crystal_density_method 'not measured'
_exptl_crystal_description block
_exptl_crystal_F_000 2248
_exptl_crystal_size_max 0.3546
_exptl_crystal_size_mid 0.1912
_exptl_crystal_size_min 0.1684
_refine_diff_density_max 1.064
_refine_diff_density_min -1.347
_refine_diff_density_rms 0.086
_refine_ls_extinction_method none
_refine_ls_goodness_of_fit_ref 1.150
_refine_ls_hydrogen_treatment constr
_refine_ls_matrix_type full
_refine_ls_number_parameters 705
_refine_ls_number_reflns 12334
_refine_ls_number_restraints 10
_refine_ls_restrained_S_all 1.150
_refine_ls_R_factor_all 0.1063
_refine_ls_R_factor_gt 0.0980
_refine_ls_shift/su_max 0.000
_refine_ls_shift/su_mean 0.000
_refine_ls_structure_factor_coef Fsqd
_refine_ls_weighting_details 'calc w=1/[\s^2^(Fo^2^)+(0.0331P)^2^+33.2416P] where P=(Fo^2^+2Fc^2^)/3'
_refine_ls_weighting_scheme calc
_refine_ls_wR_factor_gt 0.2393
_refine_ls_wR_factor_ref 0.2431
_reflns_number_gt 10796
_reflns_number_total 12334
_reflns_threshold_expression >2sigma(I)
_cod_data_source_file c3dt53234h.txt
_cod_data_source_block 6
_cod_original_cell_volume 6206.02(14)
_cod_original_sg_symbol_H-M 'P 21/c'
_cod_database_code 7028690

loop_
_symmetry_equiv_pos_as_xyz
'x, y, z'
'-x, y+1/2, -z+1/2'
'-x, -y, -z'
'x, -y-1/2, z-1/2'

loop_
_atom_site_label
_atom_site_type_symbol
_atom_site_fract_x
_atom_site_fract_y
_atom_site_fract_z
_atom_site_U_iso_or_equiv
_atom_site_adp_type
_atom_site_occupancy
_atom_site_symmetry_multiplicity
_atom_site_calc_flag
_atom_site_refinement_flags
Mg1 Mg 0.75884(7) 0.52903(7) 0.26237(6) 0.0137(3) Uani 1 1 d .
O1 O 0.7736(3) 0.4359(3) 0.7733(3) 0.0721(13) Uani 1 1 d U
N1 N 0.70735(17) 0.49817(17) 0.34262(16) 0.0150(6) Uani 1 1 d .
N2 N 0.64894(17) 0.56254(17) 0.24558(16) 0.0149(6) Uani 1 1 d .
N3 N 0.85850(17) 0.58158(16) 0.26595(16) 0.0140(6) Uani 1 1 d .
N4 N 0.81167(17) 0.49585(16) 0.18335(16) 0.0143(6) Uani 1 1 d .
C1 C 0.6446(2) 0.53281(19) 0.30826(19) 0.0129(7) Uani 1 1 d .
C2 C 0.5770(2) 0.5402(2) 0.33949(19) 0.0148(7) Uani 1 1 d .
C3 C 0.5498(2) 0.6096(2) 0.3480(2) 0.0207(8) Uani 1 1 d .
H3 H 0.5720 0.6501 0.3322 0.025 Uiso 1 1 calc R
C4 C 0.4888(2) 0.6192(2) 0.3803(2) 0.0252(9) Uani 1 1 d .
C5 C 0.4564(2) 0.5576(2) 0.4025(2) 0.0229(8) Uani 1 1 d .
H5 H 0.4161 0.5633 0.4240 0.027 Uiso 1 1 calc R
C6 C 0.4821(2) 0.4874(2) 0.3936(2) 0.0182(8) Uani 1 1 d .
C7 C 0.5434(2) 0.4792(2) 0.36193(19) 0.0174(7) Uani 1 1 d .
H7 H 0.5617 0.4327 0.3559 0.021 Uiso 1 1 calc R
C8 C 0.4602(3) 0.6947(3) 0.3911(3) 0.0445(14) Uani 1 1 d .
H8A H 0.4333 0.7140 0.3456 0.067 Uiso 1 1 calc R
H8B H 0.5020 0.7261 0.4113 0.067 Uiso 1 1 calc R
H8C H 0.4271 0.6921 0.4233 0.067 Uiso 1 1 calc R
C9 C 0.4439(2) 0.4221(2) 0.4165(2) 0.0271(9) Uani 1 1 d .
H9A H 0.4796 0.3831 0.4296 0.041 Uiso 1 1 calc R
H9B H 0.4035 0.4066 0.3775 0.041 Uiso 1 1 calc R
H9C H 0.4240 0.4349 0.4571 0.041 Uiso 1 1 calc R
C10 C 0.7184(2) 0.4758(2) 0.41582(19) 0.0151(7) Uani 1 1 d .
C11 C 0.7164(2) 0.4006(2) 0.4312(2) 0.0175(8) Uani 1 1 d .
C12 C 0.7278(2) 0.3784(2) 0.5028(2) 0.0221(8) Uani 1 1 d .
H12 H 0.7262 0.3289 0.5133 0.026 Uiso 1 1 calc R
C13 C 0.7415(2) 0.4286(2) 0.5580(2) 0.0236(9) Uani 1 1 d .
H13 H 0.7478 0.4131 0.6054 0.028 Uiso 1 1 calc R
C14 C 0.7457(2) 0.5023(2) 0.5427(2) 0.0204(8) Uani 1 1 d .
H14 H 0.7559 0.5360 0.5802 0.024 Uiso 1 1 calc R
C15 C 0.7351(2) 0.5272(2) 0.4718(2) 0.0161(7) Uani 1 1 d .
C16 C 0.7053(2) 0.3432(2) 0.3721(2) 0.0231(8) Uani 1 1 d .
H16 H 0.6862 0.3680 0.3259 0.028 Uiso 1 1 calc R
C17 C 0.7816(3) 0.3083(2) 0.3708(2) 0.0287(9) Uani 1 1 d .
H17A H 0.7742 0.2713 0.3342 0.043 Uiso 1 1 calc R
H17B H 0.8032 0.2867 0.4168 0.043 Uiso 1 1 calc R
H17C H 0.8149 0.3452 0.3605 0.043 Uiso 1 1 calc R
C18 C 0.6486(3) 0.2838(2) 0.3796(3) 0.0329(10) Uani 1 1 d .
H18A H 0.6373 0.2543 0.3368 0.049 Uiso 1 1 calc R
H18B H 0.6031 0.3062 0.3861 0.049 Uiso 1 1 calc R
H18C H 0.6697 0.2535 0.4204 0.049 Uiso 1 1 calc R
C19 C 0.7480(2) 0.6075(2) 0.4582(2) 0.0190(8) Uani 1 1 d .
H19 H 0.7310 0.6162 0.4064 0.023 Uiso 1 1 calc R
C20 C 0.8328(2) 0.6246(3) 0.4806(2) 0.0273(9) Uani 1 1 d .
H20A H 0.8589 0.5960 0.4521 0.041 Uiso 1 1 calc R
H20B H 0.8517 0.6129 0.5305 0.041 Uiso 1 1 calc R
H20C H 0.8407 0.6756 0.4731 0.041 Uiso 1 1 calc R
C21 C 0.7039(3) 0.6590(2) 0.4966(3) 0.0291(9) Uani 1 1 d .
H21A H 0.6515 0.6459 0.4842 0.044 Uiso 1 1 calc R
H21B H 0.7096 0.7085 0.4819 0.044 Uiso 1 1 calc R
H21C H 0.7230 0.6550 0.5477 0.044 Uiso 1 1 calc R
C22 C 0.5847(2) 0.5826(2) 0.19081(19) 0.0158(7) Uani 1 1 d .
C23 C 0.5734(2) 0.6561(2) 0.1702(2) 0.0181(8) Uani 1 1 d .
C24 C 0.5138(2) 0.6739(2) 0.1122(2) 0.0244(9) Uani 1 1 d .
H24 H 0.5059 0.7226 0.0986 0.029 Uiso 1 1 calc R
C25 C 0.4667(2) 0.6213(2) 0.0748(2) 0.0269(9) Uani 1 1 d .
H25 H 0.4271 0.6344 0.0366 0.032 Uiso 1 1 calc R
C26 C 0.4787(2) 0.5484(2) 0.0944(2) 0.0234(8) Uani 1 1 d .
H26 H 0.4472 0.5129 0.0685 0.028 Uiso 1 1 calc R
C27 C 0.5373(2) 0.5275(2) 0.1521(2) 0.0179(8) Uani 1 1 d .
C28 C 0.6253(2) 0.7163(2) 0.2079(2) 0.0198(8) Uani 1 1 d .
H28 H 0.6605 0.6946 0.2495 0.024 Uiso 1 1 calc R
C29 C 0.6714(2) 0.7478(2) 0.1575(2) 0.0239(9) Uani 1 1 d .
H29A H 0.7041 0.7107 0.1465 0.036 Uiso 1 1 calc R
H29B H 0.7010 0.7883 0.1806 0.036 Uiso 1 1 calc R
H29C H 0.6379 0.7643 0.1138 0.036 Uiso 1 1 calc R
C30 C 0.5819(3) 0.7776(2) 0.2358(2) 0.0277(9) Uani 1 1 d .
H30A H 0.5517 0.7569 0.2656 0.042 Uiso 1 1 calc R
H30B H 0.5499 0.8023 0.1957 0.042 Uiso 1 1 calc R
H30C H 0.6170 0.8119 0.2633 0.042 Uiso 1 1 calc R
C31 C 0.5532(2) 0.4472(2) 0.1701(2) 0.0200(8) Uani 1 1 d .
H31 H 0.5692 0.4427 0.2225 0.024 Uiso 1 1 calc R
C32 C 0.6174(3) 0.4200(2) 0.1382(3) 0.0296(10) Uani 1 1 d .
H32A H 0.6298 0.3706 0.1535 0.044 Uiso 1 1 calc R
H32B H 0.6608 0.4506 0.1544 0.044 Uiso 1 1 calc R
H32C H 0.6020 0.4216 0.0866 0.044 Uiso 1 1 calc R
C33 C 0.4850(3) 0.3974(2) 0.1440(3) 0.0325(10) Uani 1 1 d .
H33A H 0.4971 0.3489 0.1622 0.049 Uiso 1 1 calc R
H33B H 0.4720 0.3963 0.0923 0.049 Uiso 1 1 calc R
H33C H 0.4432 0.4158 0.1610 0.049 Uiso 1 1 calc R
C34 C 0.8653(2) 0.54540(19) 0.20674(19) 0.0135(7) Uani 1 1 d .
C35 C 0.9267(2) 0.5618(2) 0.16943(19) 0.0147(7) Uani 1 1 d .
C36 C 0.9426(2) 0.6345(2) 0.1569(2) 0.0176(7) Uani 1 1 d .
H36 H 0.9169 0.6717 0.1742 0.021 Uiso 1 1 calc R
C37 C 0.9965(2) 0.6524(2) 0.1188(2) 0.0186(8) Uani 1 1 d .
C38 C 1.0362(2) 0.5960(2) 0.0961(2) 0.0205(8) Uani 1 1 d .
H38 H 1.0731 0.6074 0.0716 0.025 Uiso 1 1 calc R
C39 C 1.0225(2) 0.5227(2) 0.1091(2) 0.0192(8) Uani 1 1 d .
C40 C 0.9665(2) 0.5061(2) 0.14471(19) 0.0169(7) Uani 1 1 d .
H40 H 0.9554 0.4575 0.1522 0.020 Uiso 1 1 calc R
C41 C 1.0085(3) 0.7306(2) 0.0994(2) 0.0277(9) Uani 1 1 d .
H41A H 0.9908 0.7628 0.1316 0.042 Uiso 1 1 calc R
H41B H 0.9810 0.7399 0.0509 0.042 Uiso 1 1 calc R
H41C H 1.0612 0.7390 0.1035 0.042 Uiso 1 1 calc R
C42 C 1.0664(2) 0.4623(2) 0.0839(2) 0.0271(9) Uani 1 1 d .
H42A H 1.0336 0.4215 0.0677 0.041 Uiso 1 1 calc R
H42B H 1.1069 0.4471 0.1230 0.041 Uiso 1 1 calc R
H42C H 1.0865 0.4798 0.0450 0.041 Uiso 1 1 calc R
C43 C 0.9206(2) 0.6168(2) 0.31400(19) 0.0150(7) Uani 1 1 d .
C44 C 0.9156(2) 0.6922(2) 0.3275(2) 0.0175(8) Uani 1 1 d .
C45 C 0.9724(2) 0.7241(2) 0.3807(2) 0.0219(8) Uani 1 1 d .
H45 H 0.9693 0.7736 0.3910 0.026 Uiso 1 1 calc R
C46 C 1.0335(2) 0.6836(2) 0.4186(2) 0.0235(9) Uani 1 1 d .
H46 H 1.0710 0.7060 0.4535 0.028 Uiso 1 1 calc R
C47 C 1.0383(2) 0.6101(2) 0.4041(2) 0.0230(8) Uani 1 1 d .
H47 H 1.0795 0.5832 0.4291 0.028 Uiso 1 1 calc R
C48 C 0.9820(2) 0.5753(2) 0.3523(2) 0.0176(8) Uani 1 1 d .
C49 C 0.8510(2) 0.7393(2) 0.2871(2) 0.0189(8) Uani 1 1 d .
H49 H 0.8193 0.7093 0.2493 0.023 Uiso 1 1 calc R
C50 C 0.8797(2) 0.8048(2) 0.2510(2) 0.0242(9) Uani 1 1 d .
H50A H 0.8378 0.8296 0.2204 0.036 Uiso 1 1 calc R
H50B H 0.9133 0.7879 0.2227 0.036 Uiso 1 1 calc R
H50C H 0.9061 0.8379 0.2873 0.036 Uiso 1 1 calc R
C51 C 0.8023(2) 0.7663(2) 0.3364(2) 0.0238(9) Uani 1 1 d .
H51A H 0.7816 0.7251 0.3562 0.036 Uiso 1 1 calc R
H51B H 0.7622 0.7960 0.3094 0.036 Uiso 1 1 calc R
H51C H 0.8326 0.7947 0.3747 0.036 Uiso 1 1 calc R
C52 C 0.9865(2) 0.4932(2) 0.3420(2) 0.0209(8) Uani 1 1 d .
H52 H 0.9482 0.4800 0.2986 0.025 Uiso 1 1 calc R
C53 C 1.0634(3) 0.4698(3) 0.3304(2) 0.0317(10) Uani 1 1 d .
H53A H 1.0635 0.4180 0.3224 0.048 Uiso 1 1 calc R
H53B H 1.1021 0.4819 0.3723 0.048 Uiso 1 1 calc R
H53C H 1.0729 0.4949 0.2894 0.048 Uiso 1 1 calc R
C54 C 0.9682(3) 0.4515(2) 0.4058(2) 0.0318(10) Uani 1 1 d .
H54A H 0.9188 0.4649 0.4106 0.048 Uiso 1 1 calc R
H54B H 1.0047 0.4638 0.4492 0.048 Uiso 1 1 calc R
H54C H 0.9698 0.3998 0.3974 0.048 Uiso 1 1 calc R
C55 C 0.7992(2) 0.4619(2) 0.11431(19) 0.0139(7) Uani 1 1 d .
C56 C 0.8024(2) 0.3846(2) 0.1114(2) 0.0165(7) Uani 1 1 d .
C57 C 0.7924(2) 0.3514(2) 0.0443(2) 0.0197(8) Uani 1 1 d .
H57 H 0.7958 0.3007 0.0418 0.024 Uiso 1 1 calc R
C58 C 0.7775(2) 0.3916(2) -0.0187(2) 0.0236(9) Uani 1 1 d .
H58 H 0.7731 0.3685 -0.0628 0.028 Uiso 1 1 calc R
C59 C 0.7691(2) 0.4669(2) -0.0157(2) 0.0194(8) Uani 1 1 d .
H59 H 0.7567 0.4937 -0.0582 0.023 Uiso 1 1 calc R
C60 C 0.7790(2) 0.5033(2) 0.0506(2) 0.0157(7) Uani 1 1 d .
C61 C 0.8137(2) 0.3383(2) 0.1794(2) 0.0180(8) Uani 1 1 d .
H61 H 0.7897 0.3642 0.2129 0.022 Uiso 1 1 calc R
C62 C 0.7762(3) 0.2629(2) 0.1655(2) 0.0260(9) Uani 1 1 d .
H62A H 0.7758 0.2401 0.2107 0.039 Uiso 1 1 calc R
H62B H 0.8040 0.2330 0.1396 0.039 Uiso 1 1 calc R
H62C H 0.7254 0.2685 0.1377 0.039 Uiso 1 1 calc R
C63 C 0.8970(2) 0.3287(2) 0.2170(2) 0.0240(8) Uani 1 1 d .
H63A H 0.9014 0.2972 0.2579 0.036 Uiso 1 1 calc R
H63B H 0.9187 0.3755 0.2325 0.036 Uiso 1 1 calc R
H63C H 0.9233 0.3074 0.1840 0.036 Uiso 1 1 calc R
C64 C 0.7611(2) 0.5845(2) 0.04997(19) 0.0157(7) Uani 1 1 d .
H64 H 0.7774 0.6028 0.0994 0.019 Uiso 1 1 calc R
C65 C 0.8015(2) 0.6289(2) 0.0026(2) 0.0215(8) Uani 1 1 d .
H65A H 0.7826 0.6153 -0.0468 0.032 Uiso 1 1 calc R
H65B H 0.8546 0.6193 0.0167 0.032 Uiso 1 1 calc R
H65C H 0.7927 0.6801 0.0083 0.032 Uiso 1 1 calc R
C66 C 0.6758(2) 0.5957(2) 0.0249(2) 0.0239(8) Uani 1 1 d .
H66A H 0.6512 0.5719 0.0579 0.036 Uiso 1 1 calc R
H66B H 0.6581 0.5752 -0.0222 0.036 Uiso 1 1 calc R
H66C H 0.6647 0.6471 0.0235 0.036 Uiso 1 1 calc R
C67 C 0.7379(5) 0.5077(5) 0.7505(4) 0.082(2) Uani 1 1 d U
H67A H 0.7734 0.5472 0.7661 0.098 Uiso 1 1 calc R
H67B H 0.7203 0.5097 0.6985 0.098 Uiso 1 1 calc R
C68 C 0.6759(5) 0.5133(6) 0.7841(4) 0.096(2) Uani 1 1 d U
H68A H 0.6918 0.5358 0.8312 0.115 Uiso 1 1 calc R
H68B H 0.6357 0.5425 0.7549 0.115 Uiso 1 1 calc R
C69 C 0.6520(4) 0.4418(6) 0.7900(4) 0.091(2) Uani 1 1 d U
H69A H 0.6024 0.4348 0.7585 0.109 Uiso 1 1 calc R
H69B H 0.6486 0.4324 0.8390 0.109 Uiso 1 1 calc R
C70 C 0.7072(5) 0.3894(5) 0.7695(4) 0.084(2) Uani 1 1 d U
H70A H 0.7187 0.3490 0.8032 0.100 Uiso 1 1 calc R
H70B H 0.6882 0.3703 0.7213 0.100 Uiso 1 1 calc R

loop_
_atom_site_aniso_label
_atom_site_aniso_U_11
_atom_site_aniso_U_22
_atom_site_aniso_U_33
_atom_site_aniso_U_23
_atom_site_aniso_U_13
_atom_site_aniso_U_12
Mg1 0.0142(6) 0.0140(6) 0.0142(6) -0.0002(5) 0.0059(4) -0.0005(5)
O1 0.046(2) 0.075(3) 0.099(4) 0.001(3) 0.024(2) 0.0010(18)
N1 0.0153(15) 0.0142(15) 0.0156(15) 0.0019(12) 0.0038(12) -0.0007(12)
N2 0.0133(14) 0.0172(15) 0.0154(15) 0.0020(12) 0.0059(12) 0.0005(12)
N3 0.0154(14) 0.0121(14) 0.0159(14) -0.0004(12) 0.0061(12) -0.0005(12)
N4 0.0161(15) 0.0121(14) 0.0154(15) -0.0019(12) 0.0053(12) -0.0008(12)
C1 0.0139(16) 0.0104(16) 0.0151(17) -0.0009(13) 0.0051(13) -0.0011(13)
C2 0.0137(17) 0.0185(18) 0.0120(16) 0.0005(14) 0.0026(13) 0.0010(14)
C3 0.023(2) 0.0151(18) 0.026(2) 0.0056(15) 0.0108(16) 0.0025(15)
C4 0.026(2) 0.022(2) 0.031(2) 0.0043(17) 0.0120(18) 0.0068(17)
C5 0.0171(18) 0.031(2) 0.023(2) -0.0017(17) 0.0101(16) 0.0015(16)
C6 0.0158(17) 0.0212(19) 0.0170(18) -0.0011(15) 0.0024(14) -0.0041(15)
C7 0.0183(18) 0.0177(18) 0.0154(17) -0.0005(14) 0.0026(14) 0.0015(15)
C8 0.048(3) 0.029(3) 0.071(4) 0.005(2) 0.043(3) 0.012(2)
C9 0.028(2) 0.028(2) 0.029(2) -0.0048(18) 0.0139(18) -0.0065(18)
C10 0.0121(16) 0.0184(18) 0.0161(17) 0.0027(14) 0.0061(13) 0.0010(14)
C11 0.0134(17) 0.0186(19) 0.0205(19) 0.0038(15) 0.0043(14) 0.0016(14)
C12 0.023(2) 0.022(2) 0.023(2) 0.0092(16) 0.0065(16) 0.0032(16)
C13 0.023(2) 0.032(2) 0.0172(19) 0.0094(16) 0.0060(15) 0.0028(17)
C14 0.0197(19) 0.027(2) 0.0154(18) 0.0003(15) 0.0057(15) -0.0003(16)
C15 0.0142(17) 0.0189(18) 0.0159(17) 0.0041(14) 0.0048(14) -0.0007(14)
C16 0.030(2) 0.0171(19) 0.0200(19) 0.0014(15) 0.0014(16) -0.0011(16)
C17 0.034(2) 0.026(2) 0.029(2) -0.0040(18) 0.0128(19) -0.0009(18)
C18 0.028(2) 0.021(2) 0.047(3) -0.002(2) 0.003(2) -0.0024(18)
C19 0.0207(19) 0.0191(19) 0.0176(18) 0.0002(15) 0.0054(15) -0.0025(15)
C20 0.022(2) 0.030(2) 0.030(2) 0.0045(18) 0.0058(17) -0.0037(17)
C21 0.032(2) 0.021(2) 0.037(2) -0.0048(18) 0.0134(19) -0.0018(18)
C22 0.0164(17) 0.0183(18) 0.0140(17) 0.0018(14) 0.0060(14) 0.0024(14)
C23 0.0213(19) 0.0175(18) 0.0164(18) 0.0005(14) 0.0062(15) 0.0028(15)
C24 0.028(2) 0.022(2) 0.022(2) 0.0040(16) 0.0034(17) 0.0081(17)
C25 0.022(2) 0.030(2) 0.025(2) 0.0039(18) -0.0017(17) 0.0067(17)
C26 0.024(2) 0.025(2) 0.0191(19) -0.0002(16) 0.0010(16) -0.0003(17)
C27 0.0144(17) 0.0201(19) 0.0199(18) 0.0022(15) 0.0054(14) 0.0011(15)
C28 0.026(2) 0.0141(18) 0.0207(19) 0.0046(15) 0.0080(16) 0.0031(15)
C29 0.025(2) 0.021(2) 0.027(2) 0.0051(16) 0.0080(17) 0.0005(16)
C30 0.038(2) 0.019(2) 0.030(2) -0.0001(17) 0.0154(19) 0.0015(18)
C31 0.0233(19) 0.0188(19) 0.0179(18) -0.0003(15) 0.0049(15) -0.0026(16)
C32 0.029(2) 0.023(2) 0.039(2) -0.0073(19) 0.0108(19) 0.0009(18)
C33 0.026(2) 0.023(2) 0.049(3) 0.002(2) 0.009(2) -0.0010(18)
C34 0.0155(17) 0.0102(16) 0.0146(16) 0.0039(13) 0.0031(13) 0.0009(13)
C35 0.0138(16) 0.0188(18) 0.0123(16) -0.0019(14) 0.0045(13) -0.0013(14)
C36 0.0195(18) 0.0169(18) 0.0166(17) -0.0031(14) 0.0047(14) -0.0004(15)
C37 0.0202(19) 0.021(2) 0.0137(17) -0.0022(14) 0.0023(14) -0.0054(15)
C38 0.0173(18) 0.030(2) 0.0167(18) -0.0018(16) 0.0077(15) -0.0063(16)
C39 0.0152(17) 0.025(2) 0.0186(18) -0.0012(15) 0.0066(14) 0.0012(15)
C40 0.0182(18) 0.0187(18) 0.0143(17) -0.0006(14) 0.0045(14) -0.0005(15)
C41 0.033(2) 0.025(2) 0.028(2) 0.0010(17) 0.0132(18) -0.0069(18)
C42 0.027(2) 0.031(2) 0.027(2) 0.0003(18) 0.0134(18) 0.0039(18)
C43 0.0180(17) 0.0155(18) 0.0138(16) -0.0028(14) 0.0086(14) -0.0026(14)
C44 0.0222(19) 0.0149(18) 0.0180(18) -0.0009(14) 0.0098(15) -0.0030(15)
C45 0.030(2) 0.0162(19) 0.0212(19) -0.0056(15) 0.0086(16) -0.0054(16)
C46 0.025(2) 0.027(2) 0.0191(19) -0.0080(16) 0.0056(16) -0.0087(17)
C47 0.0195(19) 0.027(2) 0.0197(19) -0.0023(16) 0.0004(15) 0.0000(16)
C48 0.0186(18) 0.0196(19) 0.0153(17) -0.0036(14) 0.0056(14) -0.0014(15)
C49 0.024(2) 0.0138(18) 0.0194(18) -0.0026(14) 0.0074(15) -0.0012(15)
C50 0.032(2) 0.0145(18) 0.028(2) 0.0014(16) 0.0099(18) -0.0009(16)
C51 0.028(2) 0.023(2) 0.023(2) -0.0011(16) 0.0113(17) 0.0006(17)
C52 0.0206(19) 0.0201(19) 0.0194(19) -0.0027(15) -0.0008(15) 0.0019(15)
C53 0.028(2) 0.035(2) 0.030(2) -0.0067(19) 0.0037(18) 0.0106(19)
C54 0.044(3) 0.023(2) 0.030(2) -0.0024(18) 0.011(2) 0.0020(19)
C55 0.0128(16) 0.0159(17) 0.0149(17) -0.0038(14) 0.0067(13) -0.0021(13)
C56 0.0172(17) 0.0156(18) 0.0175(18) -0.0008(14) 0.0060(14) -0.0029(14)
C57 0.025(2) 0.0143(18) 0.0218(19) -0.0049(15) 0.0091(16) -0.0040(15)
C58 0.032(2) 0.021(2) 0.0184(19) -0.0073(16) 0.0058(16) -0.0061(17)
C59 0.0222(19) 0.0218(19) 0.0147(17) 0.0001(15) 0.0052(15) -0.0034(15)
C60 0.0149(17) 0.0155(18) 0.0172(17) 0.0001(14) 0.0046(14) -0.0014(14)
C61 0.0235(19) 0.0142(18) 0.0181(18) -0.0011(14) 0.0086(15) -0.0008(15)
C62 0.037(2) 0.0155(19) 0.026(2) 0.0004(16) 0.0078(18) -0.0049(17)
C63 0.026(2) 0.023(2) 0.022(2) 0.0032(16) 0.0037(16) 0.0032(17)
C64 0.0174(18) 0.0154(18) 0.0146(17) 0.0017(14) 0.0042(14) 0.0013(14)
C65 0.025(2) 0.0172(19) 0.024(2) 0.0024(15) 0.0094(16) 0.0008(16)
C66 0.022(2) 0.026(2) 0.025(2) 0.0014(17) 0.0065(16) 0.0035(16)
C67 0.105(6) 0.096(4) 0.050(4) 0.030(4) 0.030(4) 0.023(3)
C68 0.102(6) 0.145(5) 0.041(4) 0.026(5) 0.019(4) 0.072(4)
C69 0.043(3) 0.196(7) 0.035(3) -0.025(5) 0.012(3) -0.011(4)
C70 0.095(5) 0.105(4) 0.065(4) -0.046(4) 0.048(4) -0.048(4)

loop_
_atom_type_symbol
_atom_type_description
_atom_type_scat_dispersion_real
_atom_type_scat_dispersion_imag
_atom_type_scat_source
C C 0.0181 0.0091 'International Tables Vol C Tables 4.2.6.8 and 6.1.1.4'
H H 0.0000 0.0000 'International Tables Vol C Tables 4.2.6.8 and 6.1.1.4'
Mg Mg 0.1719 0.1771 'International Tables Vol C Tables 4.2.6.8 and 6.1.1.4'
N N 0.0311 0.0180 'International Tables Vol C Tables 4.2.6.8 and 6.1.1.4'
O O 0.0492 0.0322 'International Tables Vol C Tables 4.2.6.8 and 6.1.1.4'

loop_
_geom_angle_atom_site_label_1
_geom_angle_atom_site_label_2
_geom_angle_atom_site_label_3
_geom_angle
N3 Mg1 N2 134.07(14)
N3 Mg1 N1 131.57(13)
N2 Mg1 N1 66.17(12)
N3 Mg1 N4 66.22(12)
N2 Mg1 N4 125.61(13)
N1 Mg1 N4 147.01(14)
N3 Mg1 C34 33.29(12)
N2 Mg1 C34 138.16(13)
N1 Mg1 C34 155.22(13)
N4 Mg1 C34 32.99(12)
N3 Mg1 C1 143.32(13)
N2 Mg1 C1 33.06(12)
N1 Mg1 C1 33.13(12)
N4 Mg1 C1 148.76(13)
C34 Mg1 C1 170.10(13)
C70 O1 C67 101.4(6)
C1 N1 C10 121.6(3)
C1 N1 Mg1 89.6(2)
C10 N1 Mg1 145.8(2)
C1 N2 C22 123.5(3)
C1 N2 Mg1 90.0(2)
C22 N2 Mg1 143.0(2)
C34 N3 C43 123.1(3)
C34 N3 Mg1 89.9(2)
C43 N3 Mg1 142.8(2)
C34 N4 C55 123.4(3)
C34 N4 Mg1 89.3(2)
C55 N4 Mg1 143.5(2)
N2 C1 N1 114.1(3)
N2 C1 C2 123.3(3)
N1 C1 C2 122.5(3)
N2 C1 Mg1 56.90(18)
N1 C1 Mg1 57.28(18)
C2 C1 Mg1 175.7(3)
C3 C2 C7 120.1(3)
C3 C2 C1 118.8(3)
C7 C2 C1 121.1(3)
C2 C3 C4 120.6(4)
C2 C3 H3 119.7
C4 C3 H3 119.7
C5 C4 C3 118.3(4)
C5 C4 C8 121.0(4)
C3 C4 C8 120.7(4)
C4 C5 C6 122.1(4)
C4 C5 H5 119.0
C6 C5 H5 119.0
C5 C6 C7 118.7(4)
C5 C6 C9 120.3(4)
C7 C6 C9 121.1(4)
C2 C7 C6 120.3(4)
C2 C7 H7 119.8
C6 C7 H7 119.8
C4 C8 H8A 109.5
C4 C8 H8B 109.5
H8A C8 H8B 109.5
C4 C8 H8C 109.5
H8A C8 H8C 109.5
H8B C8 H8C 109.5
C6 C9 H9A 109.5
C6 C9 H9B 109.5
H9A C9 H9B 109.5
C6 C9 H9C 109.5
H9A C9 H9C 109.5
H9B C9 H9C 109.5
C15 C10 C11 120.4(3)
C15 C10 N1 120.7(3)
C11 C10 N1 118.7(3)
C12 C11 C10 118.9(4)
C12 C11 C16 119.5(4)
C10 C11 C16 121.6(3)
C13 C12 C11 121.2(4)
C13 C12 H12 119.4
C11 C12 H12 119.4
C12 C13 C14 119.6(4)
C12 C13 H13 120.2
C14 C13 H13 120.2
C13 C14 C15 121.3(4)
C13 C14 H14 119.4
C15 C14 H14 119.4
C14 C15 C10 118.5(4)
C14 C15 C19 119.1(3)
C10 C15 C19 122.2(3)
C11 C16 C18 113.3(4)
C11 C16 C17 109.6(3)
C18 C16 C17 110.0(4)
C11 C16 H16 107.9
C18 C16 H16 107.9
C17 C16 H16 107.9
C16 C17 H17A 109.5
C16 C17 H17B 109.5
H17A C17 H17B 109.5
C16 C17 H17C 109.5
H17A C17 H17C 109.5
H17B C17 H17C 109.5
C16 C18 H18A 109.5
C16 C18 H18B 109.5
H18A C18 H18B 109.5
C16 C18 H18C 109.5
H18A C18 H18C 109.5
H18B C18 H18C 109.5
C15 C19 C21 113.1(3)
C15 C19 C20 109.6(3)
C21 C19 C20 110.5(3)
C15 C19 H19 107.8
C21 C19 H19 107.8
C20 C19 H19 107.8
C19 C20 H20A 109.5
C19 C20 H20B 109.5
H20A C20 H20B 109.5
C19 C20 H20C 109.5
H20A C20 H20C 109.5
H20B C20 H20C 109.5
C19 C21 H21A 109.5
C19 C21 H21B 109.5
H21A C21 H21B 109.5
C19 C21 H21C 109.5
H21A C21 H21C 109.5
H21B C21 H21C 109.5
C23 C22 C27 120.2(3)
C23 C22 N2 119.7(3)
C27 C22 N2 119.8(3)
C24 C23 C22 118.9(4)
C24 C23 C28 119.3(4)
C22 C23 C28 121.8(3)
C25 C24 C23 121.6(4)
C25 C24 H24 119.2
C23 C24 H24 119.2
C24 C25 C26 119.5(4)
C24 C25 H25 120.2
C26 C25 H25 120.2
C25 C26 C27 121.3(4)
C25 C26 H26 119.4
C27 C26 H26 119.4
C26 C27 C22 118.5(4)
C26 C27 C31 120.9(4)
C22 C27 C31 120.5(3)
C23 C28 C29 110.3(3)
C23 C28 C30 112.2(3)
C29 C28 C30 110.3(3)
C23 C28 H28 108.0
C29 C28 H28 108.0
C30 C28 H28 108.0
C28 C29 H29A 109.5
C28 C29 H29B 109.5
H29A C29 H29B 109.5
C28 C29 H29C 109.5
H29A C29 H29C 109.5
H29B C29 H29C 109.5
C28 C30 H30A 109.5
C28 C30 H30B 109.5
H30A C30 H30B 109.5
C28 C30 H30C 109.5
H30A C30 H30C 109.5
H30B C30 H30C 109.5
C27 C31 C33 113.9(3)
C27 C31 C32 110.4(3)
C33 C31 C32 108.6(3)
C27 C31 H31 107.9
C33 C31 H31 107.9
C32 C31 H31 107.9
C31 C32 H32A 109.5
C31 C32 H32B 109.5
H32A C32 H32B 109.5
C31 C32 H32C 109.5
H32A C32 H32C 109.5
H32B C32 H32C 109.5
C31 C33 H33A 109.5
C31 C33 H33B 109.5
H33A C33 H33B 109.5
C31 C33 H33C 109.5
H33A C33 H33C 109.5
H33B C33 H33C 109.5
N4 C34 N3 114.3(3)
N4 C34 C35 123.5(3)
N3 C34 C35 122.2(3)
N4 C34 Mg1 57.70(18)
N3 C34 Mg1 56.78(18)
C35 C34 Mg1 174.6(3)
C36 C35 C40 119.5(3)
C36 C35 C34 118.9(3)
C40 C35 C34 121.6(3)
C35 C36 C37 121.0(4)
C35 C36 H36 119.5
C37 C36 H36 119.5
C38 C37 C36 118.4(4)
C38 C37 C41 120.7(4)
C36 C37 C41 120.8(4)
C37 C38 C39 121.8(4)
C37 C38 H38 119.1
C39 C38 H38 119.1
C40 C39 C38 118.7(4)
C40 C39 C42 120.3(4)
C38 C39 C42 120.9(4)
C39 C40 C35 120.6(4)
C39 C40 H40 119.7
C35 C40 H40 119.7
C37 C41 H41A 109.5
C37 C41 H41B 109.5
H41A C41 H41B 109.5
C37 C41 H41C 109.5
H41A C41 H41C 109.5
H41B C41 H41C 109.5
C39 C42 H42A 109.5
C39 C42 H42B 109.5
H42A C42 H42B 109.5
C39 C42 H42C 109.5
H42A C42 H42C 109.5
H42B C42 H42C 109.5
C48 C43 C44 120.7(3)
C48 C43 N3 120.2(3)
C44 C43 N3 118.8(3)
C45 C44 C43 118.2(4)
C45 C44 C49 119.3(3)
C43 C44 C49 122.5(3)
C46 C45 C44 121.5(4)
C46 C45 H45 119.2
C44 C45 H45 119.3
C47 C46 C45 119.7(4)
C47 C46 H46 120.2
C45 C46 H46 120.2
C46 C47 C48 120.9(4)
C46 C47 H47 119.5
C48 C47 H47 119.5
C47 C48 C43 118.9(4)
C47 C48 C52 119.2(4)
C43 C48 C52 121.8(3)
C44 C49 C51 111.4(3)
C44 C49 C50 111.4(3)
C51 C49 C50 109.7(3)
C44 C49 H49 108.1
C51 C49 H49 108.1
C50 C49 H49 108.1
C49 C50 H50A 109.5
C49 C50 H50B 109.5
H50A C50 H50B 109.5
C49 C50 H50C 109.5
H50A C50 H50C 109.5
H50B C50 H50C 109.5
C49 C51 H51A 109.5
C49 C51 H51B 109.5
H51A C51 H51B 109.5
C49 C51 H51C 109.5
H51A C51 H51C 109.5
H51B C51 H51C 109.5
C48 C52 C53 112.0(3)
C48 C52 C54 110.9(3)
C53 C52 C54 110.7(4)
C48 C52 H52 107.7
C53 C52 H52 107.7
C54 C52 H52 107.7
C52 C53 H53A 109.5
C52 C53 H53B 109.5
H53A C53 H53B 109.5
C52 C53 H53C 109.5
H53A C53 H53C 109.5
H53B C53 H53C 109.5
C52 C54 H54A 109.5
C52 C54 H54B 109.5
H54A C54 H54B 109.5
C52 C54 H54C 109.5
H54A C54 H54C 109.5
H54B C54 H54C 109.5
C60 C55 C56 120.5(3)
C60 C55 N4 121.3(3)
C56 C55 N4 118.1(3)
C57 C56 C55 118.4(3)
C57 C56 C61 120.3(3)
C55 C56 C61 121.3(3)
C58 C57 C56 121.7(4)
C58 C57 H57 119.1
C56 C57 H57 119.1
C57 C58 C59 119.5(4)
C57 C58 H58 120.3
C59 C58 H58 120.3
C58 C59 C60 121.1(4)
C58 C59 H59 119.4
C60 C59 H59 119.4
C59 C60 C55 118.5(3)
C59 C60 C64 118.4(3)
C55 C60 C64 122.9(3)
C56 C61 C63 112.5(3)
C56 C61 C62 112.7(3)
C63 C61 C62 109.4(3)
C56 C61 H61 107.3
C63 C61 H61 107.3
C62 C61 H61 107.3
C61 C62 H62A 109.5
C61 C62 H62B 109.5
H62A C62 H62B 109.5
C61 C62 H62C 109.5
H62A C62 H62C 109.5
H62B C62 H62C 109.5
C61 C63 H63A 109.5
C61 C63 H63B 109.5
H63A C63 H63B 109.5
C61 C63 H63C 109.5
H63A C63 H63C 109.5
H63B C63 H63C 109.5
C60 C64 C65 113.0(3)
C60 C64 C66 109.5(3)
C65 C64 C66 110.0(3)
C60 C64 H64 108.1
C65 C64 H64 108.1
C66 C64 H64 108.1
C64 C65 H65A 109.5
C64 C65 H65B 109.5
H65A C65 H65B 109.5
C64 C65 H65C 109.5
H65A C65 H65C 109.5
H65B C65 H65C 109.5
C64 C66 H66A 109.5
C64 C66 H66B 109.5
H66A C66 H66B 109.5
C64 C66 H66C 109.5
H66A C66 H66C 109.5
H66B C66 H66C 109.5
C68 C67 O1 105.7(6)
C68 C67 H67A 110.6
O1 C67 H67A 110.6
C68 C67 H67B 110.6
O1 C67 H67B 110.6
H67A C67 H67B 108.7
C69 C68 C67 105.3(8)
C69 C68 H68A 110.7
C67 C68 H68A 110.7
C69 C68 H68B 110.7
C67 C68 H68B 110.7
H68A C68 H68B 108.8
C68 C69 C70 109.5(7)
C68 C69 H69A 109.8
C70 C69 H69A 109.8
C68 C69 H69B 109.8
C70 C69 H69B 109.8
H69A C69 H69B 108.2
O1 C70 C69 102.3(7)
O1 C70 H70A 111.3
C69 C70 H70A 111.3
O1 C70 H70B 111.3
C69 C70 H70B 111.3
H70A C70 H70B 109.2

loop_
_geom_bond_atom_site_label_1
_geom_bond_atom_site_label_2
_geom_bond_distance
Mg1 N3 2.045(3)
Mg1 N2 2.050(3)
Mg1 N1 2.059(3)
Mg1 N4 2.067(3)
Mg1 C34 2.445(4)
Mg1 C1 2.448(4)
O1 C70 1.468(8)
O1 C67 1.484(9)
N1 C1 1.338(5)
N1 C10 1.426(5)
N2 C1 1.335(5)
N2 C22 1.423(5)
N3 C34 1.342(5)
N3 C43 1.433(5)
N4 C34 1.331(5)
N4 C55 1.427(4)
C1 C2 1.500(5)
C2 C3 1.387(5)
C2 C7 1.389(5)
C3 C4 1.405(6)
C3 H3 0.9300
C4 C5 1.386(6)
C4 C8 1.508(6)
C5 C6 1.391(6)
C5 H5 0.9300
C6 C7 1.401(5)
C6 C9 1.499(6)
C7 H7 0.9300
C8 H8A 0.9600
C8 H8B 0.9600
C8 H8C 0.9600
C9 H9A 0.9600
C9 H9B 0.9600
C9 H9C 0.9600
C10 C15 1.402(5)
C10 C11 1.408(5)
C11 C12 1.395(5)
C11 C16 1.520(5)
C12 C13 1.377(6)
C12 H12 0.9300
C13 C14 1.386(6)
C13 H13 0.9300
C14 C15 1.400(5)
C14 H14 0.9300
C15 C19 1.519(5)
C16 C18 1.532(6)
C16 C17 1.538(6)
C16 H16 0.9800
C17 H17A 0.9600
C17 H17B 0.9600
C17 H17C 0.9600
C18 H18A 0.9600
C18 H18B 0.9600
C18 H18C 0.9600
C19 C21 1.535(6)
C19 C20 1.539(5)
C19 H19 0.9800
C20 H20A 0.9600
C20 H20B 0.9600
C20 H20C 0.9600
C21 H21A 0.9600
C21 H21B 0.9600
C21 H21C 0.9600
C22 C23 1.402(5)
C22 C27 1.418(5)
C23 C24 1.395(5)
C23 C28 1.520(5)
C24 C25 1.374(6)
C24 H24 0.9300
C25 C26 1.387(6)
C25 H25 0.9300
C26 C27 1.397(5)
C26 H26 0.9300
C27 C31 1.520(5)
C28 C29 1.536(5)
C28 C30 1.539(5)
C28 H28 0.9800
C29 H29A 0.9600
C29 H29B 0.9600
C29 H29C 0.9600
C30 H30A 0.9600
C30 H30B 0.9600
C30 H30C 0.9600
C31 C33 1.527(6)
C31 C32 1.528(6)
C31 H31 0.9800
C32 H32A 0.9600
C32 H32B 0.9600
C32 H32C 0.9600
C33 H33A 0.9600
C33 H33B 0.9600
C33 H33C 0.9600
C34 C35 1.496(5)
C35 C36 1.393(5)
C35 C40 1.397(5)
C36 C37 1.394(5)
C36 H36 0.9300
C37 C38 1.388(6)
C37 C41 1.507(6)
C38 C39 1.397(6)
C38 H38 0.9300
C39 C40 1.390(5)
C39 C42 1.509(6)
C40 H40 0.9300
C41 H41A 0.9600
C41 H41B 0.9600
C41 H41C 0.9600
C42 H42A 0.9600
C42 H42B 0.9600
C42 H42C 0.9600
C43 C48 1.407(5)
C43 C44 1.411(5)
C44 C45 1.397(5)
C44 C49 1.517(5)
C45 C46 1.393(6)
C45 H45 0.9300
C46 C47 1.380(6)
C46 H46 0.9300
C47 C48 1.401(5)
C47 H47 0.9300
C48 C52 1.518(5)
C49 C51 1.523(5)
C49 C50 1.536(5)
C49 H49 0.9800
C50 H50A 0.9600
C50 H50B 0.9600
C50 H50C 0.9600
C51 H51A 0.9600
C51 H51B 0.9600
C51 H51C 0.9600
C52 C53 1.534(6)
C52 C54 1.542(6)
C52 H52 0.9800
C53 H53A 0.9600
C53 H53B 0.9600
C53 H53C 0.9600
C54 H54A 0.9600
C54 H54B 0.9600
C54 H54C 0.9600
C55 C60 1.408(5)
C55 C56 1.417(5)
C56 C57 1.392(5)
C56 C61 1.525(5)
C57 C58 1.384(6)
C57 H57 0.9300
C58 C59 1.388(6)
C58 H58 0.9300
C59 C60 1.404(5)
C59 H59 0.9300
C60 C64 1.520(5)
C61 C63 1.532(5)
C61 C62 1.534(5)
C61 H61 0.9800
C62 H62A 0.9600
C62 H62B 0.9600
C62 H62C 0.9600
C63 H63A 0.9600
C63 H63B 0.9600
C63 H63C 0.9600
C64 C65 1.529(5)
C64 C66 1.532(5)
C64 H64 0.9800
C65 H65A 0.9600
C65 H65B 0.9600
C65 H65C 0.9600
C66 H66A 0.9600
C66 H66B 0.9600
C66 H66C 0.9600
C67 C68 1.432(11)
C67 H67A 0.9700
C67 H67B 0.9700
C68 C69 1.392(13)
C68 H68A 0.9700
C68 H68B 0.9700
C69 C70 1.509(12)
C69 H69A 0.9700
C69 H69B 0.9700
C70 H70A 0.9700
C70 H70B 0.9700
